data_1507236
loop_
_publ_author_name
'Liguori, Dario'
'Centore, Roberto'
'Tuzi, Angela'
'Grisi, Fabia'
'Sessa, Irene'
'Zambelli, Adolfo'

_publ_section_title
;
 Titanium Monoamidinate&#x2212;MAO Catalysts:&#x00A0; Some Information
 about Active Species and Stereochemical Polymerization Mechanisms
;
_journal_issue 15
_journal_name_full Macromolecules
_journal_page_first 5451
_journal_paper_doi 10.1021/ma034249n
_journal_volume 36
_journal_year 2003
_chemical_formula_moiety 'C13 H14 Cl3 F5 N2 Ti'
_chemical_formula_sum 'C13 H14 Cl3 F5 N2 Ti'
_chemical_formula_weight 447.51
_space_group_IT_number 14
_symmetry_cell_setting monoclinic
_symmetry_space_group_name_Hall '-P 2ybc'
_symmetry_space_group_name_H-M 'P 1 21/c 1'
_atom_sites_solution_hydrogens geom
_atom_sites_solution_primary direct
_atom_sites_solution_secondary difmap
_cell_angle_alpha 90.00
_cell_angle_beta 98.94(10)
_cell_angle_gamma 90.00
_cell_formula_units_Z 4
_cell_length_a 8.901(4)
_cell_length_b 13.70(2)
_cell_length_c 15.42(5)
_cell_measurement_reflns_used 25
_cell_measurement_temperature 293(2)
_cell_measurement_theta_max 21.28
_cell_measurement_theta_min 19.42
_cell_volume 1858(7)
_computing_cell_refinement 'CAD4 Express (Enraf Nonius, 1994)'
_computing_data_collection 'CAD4 Express (Enraf Nonius, 1994)'
_computing_data_reduction 'XCAD4 (Harms & Wocadlo, 1995)'
_computing_molecular_graphics 'Ortep-3 for Windows (Farrugia, 1997)'
_computing_structure_refinement 'SHELXL-97 (Sheldrick, 1997)'
_computing_structure_solution 'SHELXS-97 (Sheldrick, 1997)'
_diffrn_ambient_temperature 293
_diffrn_detector 'scintillation LiI'
_diffrn_detector_dtime 1.195
_diffrn_measured_fraction_theta_full 0.998
_diffrn_measured_fraction_theta_max 0.998
_diffrn_measurement_device '\k-geometry diffractometer'
_diffrn_measurement_device_type 'Enraf Nonius MACH3'
_diffrn_measurement_method 'non-profiled omega/2theta scans'
_diffrn_orient_matrix_type
;
  x-axis points to radiation source
  the matrix is specified in reciprocal space
;
_diffrn_orient_matrix_UB_11 0.021466
_diffrn_orient_matrix_UB_12 0.055568
_diffrn_orient_matrix_UB_13 0.042149
_diffrn_orient_matrix_UB_21 0.111353
_diffrn_orient_matrix_UB_22 -0.014041
_diffrn_orient_matrix_UB_23 0.006005
_diffrn_orient_matrix_UB_31 0.008231
_diffrn_orient_matrix_UB_32 0.045312
_diffrn_orient_matrix_UB_33 -0.049901
_diffrn_radiation_monochromator graphite
_diffrn_radiation_probe x-ray
_diffrn_radiation_source 'fine-focus sealed tube'
_diffrn_radiation_type MoK\a
_diffrn_radiation_wavelength 0.71069
_diffrn_reflns_av_R_equivalents 0.0127
_diffrn_reflns_av_sigmaI/netI 0.0134
_diffrn_reflns_limit_h_max 11
_diffrn_reflns_limit_h_min -11
_diffrn_reflns_limit_k_max 18
_diffrn_reflns_limit_k_min 0
_diffrn_reflns_limit_l_max 20
_diffrn_reflns_limit_l_min 0
_diffrn_reflns_number 4655
_diffrn_reflns_theta_full 28.02
_diffrn_reflns_theta_max 28.02
_diffrn_reflns_theta_min 2.00
_diffrn_source 'Enraf Nonius FR590'
_diffrn_standards_decay_% 0
_diffrn_standards_interval_time 120
_diffrn_standards_number 1
_exptl_absorpt_coefficient_mu 0.937
_exptl_absorpt_correction_T_max 0.7191
_exptl_absorpt_correction_T_min 0.5932
_exptl_absorpt_correction_type psi-scan
_exptl_absorpt_process_details
;
North A.C.T., Phillips D.C. & Mathews F.S. (1968) Acta. Cryst. A24, 351
Number of psi-scan sets used was   3
Theta correction was applied.
Averaged transmission function was used.
No Fourier smoothing was applied.
;
_exptl_crystal_colour BLACK
_exptl_crystal_density_diffrn 1.601
_exptl_crystal_density_method 'not measured'
_exptl_crystal_description PRISM
_exptl_crystal_F_000 896
_exptl_crystal_size_max 0.60
_exptl_crystal_size_mid 0.60
_exptl_crystal_size_min 0.35
_refine_diff_density_max 0.555
_refine_diff_density_min -0.505
_refine_diff_density_rms 0.072
_refine_ls_extinction_method none
_refine_ls_goodness_of_fit_ref 1.059
_refine_ls_hydrogen_treatment constr
_refine_ls_matrix_type full
_refine_ls_number_parameters 221
_refine_ls_number_reflns 4493
_refine_ls_number_restraints 0
_refine_ls_restrained_S_all 1.059
_refine_ls_R_factor_all 0.0612
_refine_ls_R_factor_gt 0.0459
_refine_ls_shift/su_max 0.001
_refine_ls_shift/su_mean 0.000
_refine_ls_structure_factor_coef Fsqd
_refine_ls_weighting_details 'calc w=1/[\s^2^(Fo^2^)+(0.0673P)^2^+1.3178P] where P=(Fo^2^+2Fc^2^)/3'
_refine_ls_weighting_scheme calc
_refine_ls_wR_factor_gt 0.1235
_refine_ls_wR_factor_ref 0.1355
_reflns_number_gt 3610
_reflns_number_total 4493
_reflns_threshold_expression >2sigma(I)
_cod_data_source_file ma034249nsi20030226_100911.cif
_cod_data_source_block precatalyst(III)
_cod_original_cell_volume 1857(7)
_cod_database_code 1507236

loop_
_symmetry_equiv_pos_as_xyz
'x, y, z'
'-x, y+1/2, -z+1/2'
'-x, -y, -z'
'x, -y-1/2, z-1/2'

loop_
_atom_site_label
_atom_site_type_symbol
_atom_site_fract_x
_atom_site_fract_y
_atom_site_fract_z
_atom_site_U_iso_or_equiv
_atom_site_adp_type
_atom_site_occupancy
_atom_site_symmetry_multiplicity
_atom_site_calc_flag
_atom_site_refinement_flags
C1 C 0.3503(3) 0.78166(18) 0.07910(15) 0.0387(5) Uani 1 1 d .
C5 C 0.5703(3) 0.74045(19) 0.19419(18) 0.0486(6) Uani 1 1 d .
H5 H 0.5292 0.6744 0.1836 0.049 Uiso 1 1 calc R
C6 C 0.5654(5) 0.7661(3) 0.2891(2) 0.0773(10) Uani 1 1 d .
H6A H 0.6037 0.8311 0.3007 0.077 Uiso 1 1 calc R
H6B H 0.6270 0.7208 0.3266 0.077 Uiso 1 1 calc R
H6C H 0.4624 0.7627 0.3002 0.077 Uiso 1 1 calc R
C7 C 0.7299(4) 0.7413(3) 0.1720(3) 0.0698(9) Uani 1 1 d .
H7A H 0.7266 0.7258 0.1110 0.070 Uiso 1 1 calc R
H7B H 0.7907 0.6937 0.2072 0.070 Uiso 1 1 calc R
H7C H 0.7738 0.8049 0.1836 0.070 Uiso 1 1 calc R
C2 C 0.1499(3) 0.8649(2) -0.0295(2) 0.0546(7) Uani 1 1 d .
H2 H 0.1476 0.9313 -0.0534 0.055 Uiso 1 1 calc R
C3 C 0.0126(4) 0.8557(3) 0.0152(3) 0.0829(12) Uani 1 1 d .
H3A H 0.0074 0.7907 0.0377 0.083 Uiso 1 1 calc R
H3B H -0.0772 0.8689 -0.0262 0.083 Uiso 1 1 calc R
H3C H 0.0198 0.9017 0.0627 0.083 Uiso 1 1 calc R
C4 C 0.1443(4) 0.7968(3) -0.1069(2) 0.0705(9) Uani 1 1 d .
H4A H 0.2406 0.7977 -0.1276 0.070 Uiso 1 1 calc R
H4B H 0.0659 0.8177 -0.1531 0.070 Uiso 1 1 calc R
H4C H 0.1229 0.7317 -0.0893 0.070 Uiso 1 1 calc R
C8 C 0.2921(3) 0.67922(19) 0.07088(17) 0.0461(6) Uani 1 1 d .
C9 C 0.1914(4) 0.6444(3) 0.1219(2) 0.0634(9) Uani 1 1 d .
C10 C 0.1364(5) 0.5485(4) 0.1121(3) 0.0955(17) Uani 1 1 d .
C11 C 0.1872(7) 0.4896(3) 0.0503(4) 0.110(2) Uani 1 1 d .
C12 C 0.2858(6) 0.5226(3) 0.0001(3) 0.0926(15) Uani 1 1 d .
C13 C 0.3393(4) 0.6168(2) 0.0097(2) 0.0669(9) Uani 1 1 d .
Cl2 Cl 0.27725(13) 0.99454(7) 0.19270(7) 0.0805(3) Uani 1 1 d .
Cl1 Cl 0.65368(11) 1.00254(6) 0.19417(6) 0.0730(3) Uani 1 1 d .
Cl3 Cl 0.38643(7) 1.08567(4) 0.01065(4) 0.04564(17) Uani 1 1 d .
F1 F 0.1442(2) 0.7032(2) 0.18113(14) 0.0905(7) Uani 1 1 d .
F2 F 0.0360(3) 0.5188(3) 0.1614(2) 0.1528(17) Uani 1 1 d .
F3 F 0.1343(4) 0.39790(19) 0.0424(3) 0.174(2) Uani 1 1 d .
F4 F 0.3317(5) 0.4651(2) -0.0609(2) 0.1533(17) Uani 1 1 d .
F5 F 0.4372(3) 0.64831(19) -0.04079(15) 0.0914(7) Uani 1 1 d .
N2 N 0.4723(2) 0.80802(15) 0.13633(14) 0.0424(4) Uani 1 1 d .
N1 N 0.2925(2) 0.85698(15) 0.03299(14) 0.0423(4) Uani 1 1 d .
Ti1 Ti 0.44466(5) 0.95006(3) 0.10694(3) 0.04215(14) Uani 1 1 d .

loop_
_atom_site_aniso_label
_atom_site_aniso_U_11
_atom_site_aniso_U_22
_atom_site_aniso_U_33
_atom_site_aniso_U_23
_atom_site_aniso_U_13
_atom_site_aniso_U_12
C1 0.0381(11) 0.0377(12) 0.0410(12) 0.0001(9) 0.0084(9) -0.0015(9)
C5 0.0566(15) 0.0373(12) 0.0485(14) 0.0084(11) -0.0028(12) -0.0027(11)
C6 0.108(3) 0.077(2) 0.0449(16) 0.0152(16) 0.0042(17) -0.001(2)
C7 0.0553(17) 0.0606(19) 0.090(2) 0.0125(18) 0.0003(17) 0.0091(15)
C2 0.0410(13) 0.0576(17) 0.0626(17) 0.0077(14) -0.0003(12) 0.0026(12)
C3 0.0444(16) 0.104(3) 0.100(3) 0.013(2) 0.0126(17) 0.0140(18)
C4 0.0650(19) 0.078(2) 0.0621(19) -0.0035(17) -0.0113(15) -0.0037(17)
C8 0.0497(14) 0.0393(13) 0.0460(13) 0.0055(10) -0.0037(11) -0.0070(10)
C9 0.0550(17) 0.073(2) 0.0575(17) 0.0204(16) -0.0068(14) -0.0203(15)
C10 0.067(2) 0.095(3) 0.109(3) 0.060(3) -0.038(2) -0.043(2)
C11 0.111(4) 0.047(2) 0.144(5) 0.022(3) -0.073(4) -0.024(2)
C12 0.110(3) 0.0433(18) 0.105(3) -0.017(2) -0.044(3) 0.009(2)
C13 0.081(2) 0.0438(15) 0.068(2) -0.0066(14) -0.0139(17) 0.0067(15)
Cl2 0.1085(7) 0.0634(5) 0.0825(6) -0.0107(4) 0.0557(6) 0.0010(5)
Cl1 0.0884(6) 0.0615(5) 0.0605(5) -0.0035(4) -0.0158(4) -0.0210(4)
Cl3 0.0451(3) 0.0372(3) 0.0569(4) 0.0062(2) 0.0149(3) 0.0089(2)
F1 0.0733(13) 0.137(2) 0.0663(12) 0.0205(14) 0.0255(10) -0.0158(13)
F2 0.0889(18) 0.174(3) 0.179(3) 0.114(3) -0.0311(19) -0.075(2)
F3 0.167(3) 0.0535(14) 0.252(4) 0.036(2) -0.118(3) -0.0488(17)
F4 0.194(3) 0.0769(18) 0.161(3) -0.0661(19) -0.060(3) 0.047(2)
F5 0.1135(18) 0.0901(16) 0.0768(14) -0.0105(12) 0.0341(13) 0.0254(14)
N2 0.0459(11) 0.0365(10) 0.0433(11) 0.0039(8) 0.0018(9) -0.0036(9)
N1 0.0371(10) 0.0398(11) 0.0493(11) 0.0031(9) 0.0041(8) 0.0016(8)
Ti1 0.0510(3) 0.0337(2) 0.0422(2) -0.00057(17) 0.00892(19) -0.00275(18)

loop_
_atom_type_symbol
_atom_type_description
_atom_type_scat_dispersion_real
_atom_type_scat_dispersion_imag
_atom_type_scat_source
C C 0.0033 0.0016 'International Tables Vol C Tables 4.2.6.8 and 6.1.1.4'
H H 0.0000 0.0000 'International Tables Vol C Tables 4.2.6.8 and 6.1.1.4'
Cl Cl 0.1484 0.1585 'International Tables Vol C Tables 4.2.6.8 and 6.1.1.4'
F F 0.0171 0.0103 'International Tables Vol C Tables 4.2.6.8 and 6.1.1.4'
N N 0.0061 0.0033 'International Tables Vol C Tables 4.2.6.8 and 6.1.1.4'
Ti Ti 0.2776 0.4457 'International Tables Vol C Tables 4.2.6.8 and 6.1.1.4'

loop_
_geom_angle_atom_site_label_1
_geom_angle_atom_site_label_2
_geom_angle_atom_site_label_3
_geom_angle
_geom_angle_site_symmetry_3
_geom_angle_publ_flag
N1 C1 N2 110.8(2) . no
N1 C1 C8 126.2(2) . no
N2 C1 C8 123.0(2) . no
N1 C1 Ti1 56.89(17) . no
N2 C1 Ti1 54.13(12) . no
C8 C1 Ti1 174.82(18) . no
N2 C5 C6 109.7(3) . no
N2 C5 C7 110.3(3) . no
C6 C5 C7 112.7(3) . no
N2 C5 H5 108.0 . no
C6 C5 H5 108.0 . no
C7 C5 H5 108.0 . no
C5 C6 H6A 109.5 . no
C5 C6 H6B 109.5 . no
H6A C6 H6B 109.5 . no
C5 C6 H6C 109.5 . no
H6A C6 H6C 109.5 . no
H6B C6 H6C 109.5 . no
C5 C7 H7A 109.5 . no
C5 C7 H7B 109.5 . no
H7A C7 H7B 109.5 . no
C5 C7 H7C 109.5 . no
H7A C7 H7C 109.5 . no
H7B C7 H7C 109.5 . no
N1 C2 C3 112.0(3) . no
N1 C2 C4 113.0(3) . no
C3 C2 C4 112.5(3) . no
N1 C2 H2 106.2 . no
C3 C2 H2 106.2 . no
C4 C2 H2 106.2 . no
C2 C3 H3A 109.5 . no
C2 C3 H3B 109.5 . no
H3A C3 H3B 109.5 . no
C2 C3 H3C 109.5 . no
H3A C3 H3C 109.5 . no
H3B C3 H3C 109.5 . no
C2 C4 H4A 109.5 . no
C2 C4 H4B 109.5 . no
H4A C4 H4B 109.5 . no
C2 C4 H4C 109.5 . no
H4A C4 H4C 109.5 . no
H4B C4 H4C 109.5 . no
C9 C8 C13 118.2(3) . no
C9 C8 C1 121.9(3) . no
C13 C8 C1 119.9(3) . no
F1 C9 C8 119.3(3) . no
F1 C9 C10 119.8(4) . no
C8 C9 C10 120.9(4) . no
F2 C10 C11 122.7(5) . no
F2 C10 C9 118.8(6) . no
C11 C10 C9 118.5(4) . no
C12 C11 F3 121.1(7) . no
C12 C11 C10 121.3(4) . no
F3 C11 C10 117.6(7) . no
C11 C12 F4 120.6(5) . no
C11 C12 C13 120.1(5) . no
F4 C12 C13 119.3(5) . no
F5 C13 C12 119.3(4) . no
F5 C13 C8 119.7(3) . no
C12 C13 C8 121.0(4) . no
Ti1 Cl3 Ti1 101.31(15) 3_675 no
C1 N2 C5 125.0(2) . no
C1 N2 Ti1 93.12(17) . no
C5 N2 Ti1 141.89(17) . no
C1 N1 C2 129.6(2) . no
C1 N1 Ti1 91.0(2) . no
C2 N1 Ti1 137.63(19) . no
N2 Ti1 N1 64.74(13) . no
N2 Ti1 Cl2 101.61(10) . no
N1 Ti1 Cl2 93.13(14) . no
N2 Ti1 Cl1 96.58(10) . no
N1 Ti1 Cl1 160.22(7) . no
Cl2 Ti1 Cl1 97.24(16) . no
N2 Ti1 Cl3 154.73(8) . no
N1 Ti1 Cl3 94.38(17) . no
Cl2 Ti1 Cl3 93.21(15) . no
Cl1 Ti1 Cl3 101.77(13) . no
N2 Ti1 C1 32.75(10) . no
N1 Ti1 C1 32.08(9) . no
Cl2 Ti1 C1 96.77(8) . no
Cl1 Ti1 C1 129.27(6) . no
Cl3 Ti1 C1 125.75(13) . no
N2 Ti1 Cl3 84.85(10) 3_675 no
N1 Ti1 Cl3 84.19(14) 3_675 no
Cl2 Ti1 Cl3 171.21(4) 3_675 no
Cl1 Ti1 Cl3 87.84(16) 3_675 no
Cl3 Ti1 Cl3 78.69(15) 3_675 no
C1 Ti1 Cl3 85.42(7) 3_675 no

loop_
_geom_bond_atom_site_label_1
_geom_bond_atom_site_label_2
_geom_bond_distance
_geom_bond_site_symmetry_2
_geom_bond_publ_flag
C1 N1 1.312(4) . no
C1 N2 1.338(4) . no
C1 C8 1.494(4) . no
C1 Ti1 2.469(4) . no
C5 N2 1.474(4) . no
C5 C6 1.512(6) . no
C5 C7 1.513(5) . no
C5 H5 0.9800 . no
C6 H6A 0.9600 . no
C6 H6B 0.9600 . no
C6 H6C 0.9600 . no
C7 H7A 0.9600 . no
C7 H7B 0.9600 . no
C7 H7C 0.9600 . no
C2 N1 1.473(4) . no
C2 C3 1.499(5) . no
C2 C4 1.509(6) . no
C2 H2 0.9800 . no
C3 H3A 0.9600 . no
C3 H3B 0.9600 . no
C3 H3C 0.9600 . no
C4 H4A 0.9600 . no
C4 H4B 0.9600 . no
C4 H4C 0.9600 . no
C8 C9 1.368(5) . no
C8 C13 1.386(5) . no
C9 F1 1.332(5) . no
C9 C10 1.402(6) . no
C10 F2 1.324(6) . no
C10 C11 1.377(9) . no
C11 C12 1.337(8) . no
C11 F3 1.341(5) . no
C12 F4 1.337(6) . no
C12 C13 1.375(6) . no
C13 F5 1.327(5) . no
Cl2 Ti1 2.225(4) . no
Cl1 Ti1 2.238(3) . no
Cl3 Ti1 2.384(4) . no
Cl3 Ti1 2.576(5) 3_675 no
N2 Ti1 2.004(3) . no
N1 Ti1 2.069(3) . no
Ti1 Cl3 2.576(5) 3_675 no

loop_
_geom_torsion_atom_site_label_1
_geom_torsion_atom_site_label_2
_geom_torsion_atom_site_label_3
_geom_torsion_atom_site_label_4
_geom_torsion
_geom_torsion_site_symmetry_1
_geom_torsion_site_symmetry_4
_geom_torsion_publ_flag
N1 C1 C8 C9 -93.1(4) . . no
N2 C1 C8 C9 87.1(4) . . no
Ti1 C1 C8 C9 32(2) . . no
N1 C1 C8 C13 86.4(4) . . no
N2 C1 C8 C13 -93.4(4) . . no
Ti1 C1 C8 C13 -148.1(18) . . no
C13 C8 C9 F1 -179.9(3) . . no
C1 C8 C9 F1 -0.4(4) . . no
C13 C8 C9 C10 -0.5(4) . . no
C1 C8 C9 C10 179.0(3) . . no
F1 C9 C10 F2 1.1(5) . . no
C8 C9 C10 F2 -178.2(3) . . no
F1 C9 C10 C11 179.9(3) . . no
C8 C9 C10 C11 0.6(5) . . no
F2 C10 C11 C12 178.3(3) . . no
C9 C10 C11 C12 -0.5(6) . . no
F2 C10 C11 F3 -1.8(6) . . no
C9 C10 C11 F3 179.5(3) . . no
F3 C11 C12 F4 1.4(6) . . no
C10 C11 C12 F4 -178.6(4) . . no
F3 C11 C12 C13 -179.6(3) . . no
C10 C11 C12 C13 0.3(6) . . no
C11 C12 C13 F5 180.0(3) . . no
F4 C12 C13 F5 -1.0(5) . . no
C11 C12 C13 C8 -0.3(5) . . no
F4 C12 C13 C8 178.7(3) . . no
C9 C8 C13 F5 -179.9(3) . . no
C1 C8 C13 F5 0.6(4) . . no
C9 C8 C13 C12 0.4(5) . . no
C1 C8 C13 C12 -179.1(3) . . no
N1 C1 N2 C5 -175.8(2) . . no
C8 C1 N2 C5 4.0(4) . . no
Ti1 C1 N2 C5 178.8(3) . . no
N1 C1 N2 Ti1 5.4(2) . . no
C8 C1 N2 Ti1 -174.8(2) . . no
C6 C5 N2 C1 -118.3(3) . . no
C7 C5 N2 C1 117.0(3) . . no
C6 C5 N2 Ti1 59.8(4) . . no
C7 C5 N2 Ti1 -65.0(4) . . no
N2 C1 N1 C2 -172.2(3) . . no
C8 C1 N1 C2 8.0(4) . . no
Ti1 C1 N1 C2 -166.9(3) . . no
N2 C1 N1 Ti1 -5.2(2) . . no
C8 C1 N1 Ti1 175.0(2) . . no
C3 C2 N1 C1 67.4(4) . . no
C4 C2 N1 C1 -60.9(4) . . no
C3 C2 N1 Ti1 -93.0(4) . . no
C4 C2 N1 Ti1 138.7(3) . . no
C1 N2 Ti1 N1 -3.54(14) . . no
C5 N2 Ti1 N1 178.0(3) . . no
C1 N2 Ti1 Cl2 84.4(2) . . no
C5 N2 Ti1 Cl2 -94.0(3) . . no
C1 N2 Ti1 Cl1 -176.76(14) . . no
C5 N2 Ti1 Cl1 4.8(3) . . no
C1 N2 Ti1 Cl3 -40.3(3) . . no
C5 N2 Ti1 Cl3 141.3(2) . . no
C5 N2 Ti1 C1 -178.4(4) . . no
C1 N2 Ti1 Cl3 -89.5(2) . 3_675 no
C5 N2 Ti1 Cl3 92.0(3) . 3_675 no
C1 N1 Ti1 N2 3.61(14) . . no
C2 N1 Ti1 N2 168.6(3) . . no
C1 N1 Ti1 Cl2 -97.8(2) . . no
C2 N1 Ti1 Cl2 67.3(3) . . no
C1 N1 Ti1 Cl1 23.9(3) . . no
C2 N1 Ti1 Cl1 -171.1(2) . . no
C1 N1 Ti1 Cl3 168.78(14) . . no
C2 N1 Ti1 Cl3 -26.2(3) . . no
C2 N1 Ti1 C1 165.0(4) . . no
C1 N1 Ti1 Cl3 90.64(19) . 3_675 no
C2 N1 Ti1 Cl3 -104.3(3) . 3_675 no
Ti1 Cl3 Ti1 N2 -50.34(18) 3_675 . no
Ti1 Cl3 Ti1 N1 -83.17(14) 3_675 . no
Ti1 Cl3 Ti1 Cl2 -176.57(4) 3_675 . no
Ti1 Cl3 Ti1 Cl1 85.35(12) 3_675 . no
Ti1 Cl3 Ti1 C1 -75.86(14) 3_675 . no
Ti1 Cl3 Ti1 Cl3 0.0 3_675 3_675 no
N1 C1 Ti1 N2 -174.0(2) . . no
C8 C1 Ti1 N2 57.6(19) . . no
N2 C1 Ti1 N1 174.0(2) . . no
C8 C1 Ti1 N1 -128(2) . . no
N1 C1 Ti1 Cl2 85.1(2) . . no
N2 C1 Ti1 Cl2 -101.0(2) . . no
C8 C1 Ti1 Cl2 -43(2) . . no
N1 C1 Ti1 Cl1 -169.80(13) . . no
N2 C1 Ti1 Cl1 4.16(17) . . no
C8 C1 Ti1 Cl1 62(2) . . no
N1 C1 Ti1 Cl3 -13.83(17) . . no
N2 C1 Ti1 Cl3 160.13(13) . . no
C8 C1 Ti1 Cl3 -142.2(19) . . no
N1 C1 Ti1 Cl3 -86.4(2) . 3_675 no
N2 C1 Ti1 Cl3 87.6(2) . 3_675 no
C8 C1 Ti1 Cl3 145(2) . 3_675 no
